data_1531328
loop_
_publ_author_name
'Hartenbach, I.'
'Schleid, T.'

_publ_section_title
;
 Zwei Chloridsilicate des Yttriums: Y3 Cl (Si O4)2 und Y6 Cl10 (Si4 O12)
;
_journal_name_full 'Zeitschrift fuer Anorganische und Allgemeine Chemie'
_journal_page_first 2493
_journal_page_last 2498
_journal_volume 627
_journal_year 2001
_chemical_formula_sum 'Cl10 O12 Si4 Y6'
_chemical_name_systematic 'Y6 Cl10 (Si4 O12)'
_space_group_IT_number 12
_symmetry_space_group_name_Hall '-C 2y'
_symmetry_space_group_name_H-M 'C 1 2/m 1'
_cell_angle_alpha 90
_cell_angle_beta 103.279
_cell_angle_gamma 90
_cell_formula_units_Z 2
_cell_length_a 10.6146
_cell_length_b 10.3091
_cell_length_c 11.5615
_cell_volume 1231.314
_citation_journal_id_ASTM ZAACAB
_cod_data_source_file Hartenbach_ZAACAB_2001_48.cif
_cod_data_source_block Cl10O12Si4Y6
_cod_database_code 1531328

loop_
_symmetry_equiv_pos_as_xyz
x,y,z
-x,y,-z
-x,-y,-z
x,-y,z
x+1/2,y+1/2,z
-x+1/2,y+1/2,-z
-x+1/2,-y+1/2,-z
x+1/2,-y+1/2,z

loop_
_atom_site_label
_atom_site_type_symbol
_atom_site_fract_x
_atom_site_fract_y
_atom_site_fract_z
_atom_site_occupancy
_atom_site_U_iso_or_equiv
Y1 Y+3 0.25 0.25 0 1 0.0
O3 O-2 0.173 0.2199 0.1727 1 0.0
Si1 Si+4 0.0352 0.1475 0.1448 1 0.0
O4 O-2 0.413 0.2757 0.1702 1 0.0
O2 O-2 0.047 0 0.1949 1 0.0
O1 O-2 0 0.1456 0 1 0.0
Y2 Y+3 0.33265 0.25047 0.33039 1 0.0
Cl1 Cl-1 0.3187 0 0.0023 1 0.0
Cl4 Cl-1 0.1054 0.2254 0.4219 1 0.0
Cl3 Cl-1 0.3798 0 0.3535 1 0.0
Cl2 Cl-1 0.7838 0 0.338 1 0.0
